data_4065918
loop_
_publ_author_name
'C\'ampora, Juan'
'Palma, Pilar'
'P\'erez, Carmen M.'
'Rodr\'iguez-Delgado, Antonio'
'\'Alvarez, Eleuterio'
'Guti\'errez-Puebla, Enrique'

_publ_section_title
;
 Synthesis and Reactions of Manganese(II) Dialkyl Complexes Containing
 Monodentate and Bidentate Nitrogen Ligands
;
_journal_issue 13
_journal_name_full Organometallics
_journal_page_first 2960
_journal_paper_doi 10.1021/om100190g
_journal_volume 29
_journal_year 2010
_chemical_formula_moiety 'C44 H82 Mn4 N4 O2 Si6'
_chemical_formula_sum 'C44 H82 Mn4 N4 O2 Si6'
_chemical_formula_weight 1087.44
_chemical_name_systematic
; 
 ? 
;
_space_group_IT_number 2
_symmetry_cell_setting triclinic
_symmetry_space_group_name_Hall '-P 1'
_symmetry_space_group_name_H-M 'P -1'
_atom_sites_solution_hydrogens geom
_atom_sites_solution_primary direct
_atom_sites_solution_secondary difmap
_audit_creation_method SHELXL-97
_cell_angle_alpha 70.641(3)
_cell_angle_beta 73.990(3)
_cell_angle_gamma 85.830(3)
_cell_formula_units_Z 1
_cell_length_a 9.709(2)
_cell_length_b 12.922(3)
_cell_length_c 12.973(3)
_cell_measurement_reflns_used 3059
_cell_measurement_temperature 100(2)
_cell_measurement_theta_max 26.85
_cell_measurement_theta_min 2.59
_cell_volume 1475.7(6)
_computing_cell_refinement 'SAINT v.7.06a (Bruker-Nonius, 2003)'
_computing_data_collection 'APEX2 v.1.0-8 (Bruker-Nonius, 2003)'
_computing_data_reduction 'SAINT v.7.06a (Bruker-Nonius, 2003)'
_computing_molecular_graphics 'SHELXTL v.6.10 (Sheldrick, 2000)'
_computing_publication_material 'SHELXTL v.6.10 (Sheldrick, 2000)'
_computing_structure_refinement 'SHELXTL v.6.10 (Sheldrick, 2000)'
_computing_structure_solution 'SHELXTL v.6.10 (Sheldrick, 2000)'
_diffrn_ambient_temperature 100(2)
_diffrn_detector_area_resol_mean 8.26
_diffrn_measured_fraction_theta_full 0.987
_diffrn_measured_fraction_theta_max 0.905
_diffrn_measurement_device_type 'Bruker-Nonius X8kappa APEX II CCD system'
_diffrn_measurement_method 'phi and omega scans with narrow frames'
_diffrn_radiation_monochromator graphite
_diffrn_radiation_source 'fine-focus sealed tube'
_diffrn_radiation_type MoK\a
_diffrn_radiation_wavelength 0.71073
_diffrn_reflns_av_R_equivalents 0.0306
_diffrn_reflns_av_sigmaI/netI 0.0636
_diffrn_reflns_limit_h_max 12
_diffrn_reflns_limit_h_min -7
_diffrn_reflns_limit_k_max 17
_diffrn_reflns_limit_k_min -17
_diffrn_reflns_limit_l_max 17
_diffrn_reflns_limit_l_min -16
_diffrn_reflns_number 9876
_diffrn_reflns_theta_full 25.00
_diffrn_reflns_theta_max 28.38
_diffrn_reflns_theta_min 2.61
_diffrn_standards_number 'no decay'
_exptl_absorpt_coefficient_mu 0.992
_exptl_absorpt_correction_T_max 0.8987
_exptl_absorpt_correction_T_min 0.8187
_exptl_absorpt_correction_type multi-scan
_exptl_absorpt_process_details
; 
 SADABS: Area-Detector Absorption Correction. Bruker-AXS
 within v. 7.06 a (Bruker AXS, 2003).
;
_exptl_crystal_colour red
_exptl_crystal_density_diffrn 1.224
_exptl_crystal_density_method 'not measured'
_exptl_crystal_description block
_exptl_crystal_F_000 574
_exptl_crystal_size_max 0.21
_exptl_crystal_size_mid 0.16
_exptl_crystal_size_min 0.11
_refine_diff_density_max 0.862
_refine_diff_density_min -0.929
_refine_diff_density_rms 0.107
_refine_ls_extinction_method none
_refine_ls_goodness_of_fit_ref 1.020
_refine_ls_hydrogen_treatment constr
_refine_ls_matrix_type full
_refine_ls_number_parameters 271
_refine_ls_number_reflns 5942
_refine_ls_number_restraints 0
_refine_ls_restrained_S_all 1.020
_refine_ls_R_factor_all 0.0862
_refine_ls_R_factor_gt 0.0514
_refine_ls_shift/su_max 0.001
_refine_ls_shift/su_mean 0.000
_refine_ls_structure_factor_coef Fsqd
_refine_ls_weighting_details 'calc w=1/[\s^2^(Fo^2^)+(0.0808P)^2^+0.0000P] where P=(Fo^2^+2Fc^2^)/3'
_refine_ls_weighting_scheme calc
_refine_ls_wR_factor_gt 0.1209
_refine_ls_wR_factor_ref 0.1371
_reflns_number_gt 4180
_reflns_number_total 5942
_reflns_threshold_expression >2sigma(I)
_cod_data_source_file om100190g_si_001.cif
_cod_data_source_block 12
_cod_depositor_comments
;
The following automatic conversions were performed:

'_symmetry_cell_setting' value 'Triclinic' changed to 'triclinic'
according to /home/saulius/struct/CIF-dictionaries/cif_core.dic
dictionary named 'cif_core.dic' version 2.4.1 from 2010-06-29.

Automatic conversion script
Id: cif_fix_values 1715 2011-07-08 13:25:40Z adriana 
;
_cod_original_sg_symbol_H-M P-1
_cod_database_code 4065918

loop_
_symmetry_equiv_pos_as_xyz
'x, y, z'
'-x, -y, -z'

loop_
_atom_site_label
_atom_site_type_symbol
_atom_site_fract_x
_atom_site_fract_y
_atom_site_fract_z
_atom_site_U_iso_or_equiv
_atom_site_adp_type
_atom_site_occupancy
_atom_site_symmetry_multiplicity
_atom_site_calc_flag
_atom_site_refinement_flags
Mn1 Mn 0.90575(6) 0.25657(4) 0.17947(4) 0.02007(15) Uani 1 1 d .
Mn2 Mn 0.98618(6) 0.53514(4) 0.09525(4) 0.01977(15) Uani 1 1 d .
Si1 Si 1.03997(11) 0.00499(8) 0.27615(8) 0.0224(2) Uani 1 1 d .
Si2 Si 0.71166(11) 0.67560(8) 0.17098(8) 0.0227(2) Uani 1 1 d .
Si3 Si 1.17701(11) 0.47880(8) 0.29036(8) 0.0237(2) Uani 1 1 d .
O1 O 0.9500(3) 0.40314(18) 0.06718(19) 0.0230(5) Uani 1 1 d .
N1 N 0.7278(3) 0.1903(2) 0.1387(2) 0.0222(7) Uani 1 1 d .
N2 N 0.7104(3) 0.2429(2) 0.3250(2) 0.0223(7) Uani 1 1 d .
C1 C 0.5911(4) 0.1963(3) 0.3224(3) 0.0223(8) Uani 1 1 d .
C2 C 0.4698(4) 0.1732(3) 0.4136(3) 0.0335(10) Uani 1 1 d .
H2 H 0.3873 0.1403 0.4106 0.040 Uiso 1 1 d R
C3 C 0.4705(5) 0.1987(4) 0.5092(3) 0.0375(10) Uani 1 1 d .
H3 H 0.3878 0.1839 0.5720 0.045 Uiso 1 1 d R
C4 C 0.5912(4) 0.2454(3) 0.5128(3) 0.0294(9) Uani 1 1 d .
H4 H 0.5936 0.2633 0.5777 0.035 Uiso 1 1 d R
C5 C 0.7091(4) 0.2657(3) 0.4192(3) 0.0269(8) Uani 1 1 d .
H5 H 0.7931 0.2972 0.4217 0.032 Uiso 1 1 d R
C6 C 0.5983(4) 0.1721(3) 0.2162(3) 0.0214(8) Uani 1 1 d .
C7 C 0.4814(4) 0.1340(3) 0.1967(3) 0.0276(8) Uani 1 1 d .
H7 H 0.3917 0.1215 0.2523 0.033 Uiso 1 1 d R
C8 C 0.4958(4) 0.1143(3) 0.0955(3) 0.0294(9) Uani 1 1 d .
H8 H 0.4163 0.0882 0.0811 0.035 Uiso 1 1 d R
C9 C 0.6278(4) 0.1333(3) 0.0155(3) 0.0293(9) Uani 1 1 d .
H9 H 0.6408 0.1207 -0.0547 0.035 Uiso 1 1 d R
C10 C 0.7404(4) 0.1712(3) 0.0408(3) 0.0261(8) Uani 1 1 d .
H10 H 0.8310 0.1843 -0.0137 0.031 Uiso 1 1 d R
C11 C 1.0706(4) 0.1536(3) 0.2373(3) 0.0273(8) Uani 1 1 d .
H11A H 1.1617 0.1744 0.1770 0.033 Uiso 1 1 d R
H11B H 1.0829 0.1689 0.3042 0.033 Uiso 1 1 d R
C12 C 0.8732(5) -0.0411(3) 0.3953(4) 0.0419(11) Uani 1 1 d .
H12A H 0.8839 -0.0259 0.4620 0.063 Uiso 1 1 d R
H12B H 0.8576 -0.1200 0.4141 0.063 Uiso 1 1 d R
H12C H 0.7910 -0.0014 0.3722 0.063 Uiso 1 1 d R
C13 C 1.0170(5) -0.0301(3) 0.1521(4) 0.0379(10) Uani 1 1 d .
H13A H 0.9286 0.0020 0.1339 0.057 Uiso 1 1 d R
H13B H 1.0116 -0.1100 0.1715 0.057 Uiso 1 1 d R
H13C H 1.0990 -0.0006 0.0864 0.057 Uiso 1 1 d R
C14 C 1.1865(5) -0.0851(3) 0.3258(4) 0.0348(10) Uani 1 1 d .
H14A H 1.2729 -0.0743 0.2623 0.052 Uiso 1 1 d R
H14B H 1.1549 -0.1621 0.3541 0.052 Uiso 1 1 d R
H14C H 1.2080 -0.0657 0.3867 0.052 Uiso 1 1 d R
C15 C 0.9104(4) 0.6779(3) 0.1285(3) 0.0240(8) Uani 1 1 d .
H15A H 0.9465 0.6852 0.1901 0.029 Uiso 1 1 d R
H15B H 0.9462 0.7420 0.0600 0.029 Uiso 1 1 d R
C16 C 0.6418(5) 0.8160(3) 0.1709(3) 0.0328(9) Uani 1 1 d .
H16A H 0.6767 0.8386 0.2244 0.049 Uiso 1 1 d R
H16B H 0.5368 0.8132 0.1937 0.049 Uiso 1 1 d R
H16C H 0.6757 0.8689 0.0946 0.049 Uiso 1 1 d R
C17 C 0.6355(4) 0.5745(3) 0.3167(3) 0.0321(9) Uani 1 1 d .
H17A H 0.6649 0.5003 0.3169 0.048 Uiso 1 1 d R
H17B H 0.5307 0.5777 0.3369 0.048 Uiso 1 1 d R
H17C H 0.6714 0.5931 0.3721 0.048 Uiso 1 1 d R
C18 C 0.6430(4) 0.6344(3) 0.0679(3) 0.0294(9) Uani 1 1 d .
H18A H 0.6886 0.6810 -0.0096 0.044 Uiso 1 1 d R
H18B H 0.5389 0.6431 0.0840 0.044 Uiso 1 1 d R
H18C H 0.6658 0.5575 0.0754 0.044 Uiso 1 1 d R
C19 C 1.0059(4) 0.4614(3) 0.2582(3) 0.0248(8) Uani 1 1 d .
H19A H 0.9278 0.4886 0.3096 0.030 Uiso 1 1 d R
H19B H 0.9882 0.3817 0.2786 0.030 Uiso 1 1 d R
C20 C 1.1718(5) 0.3965(3) 0.4415(3) 0.0400(10) Uani 1 1 d .
H20A H 1.0973 0.4247 0.4931 0.060 Uiso 1 1 d R
H20B H 1.2651 0.4025 0.4547 0.060 Uiso 1 1 d R
H20C H 1.1503 0.3193 0.4553 0.060 Uiso 1 1 d R
C21 C 1.3311(4) 0.4275(3) 0.1986(3) 0.0355(10) Uani 1 1 d .
H21A H 1.3100 0.3522 0.2050 0.053 Uiso 1 1 d R
H21B H 1.4177 0.4285 0.2232 0.053 Uiso 1 1 d R
H21C H 1.3465 0.4747 0.1196 0.053 Uiso 1 1 d R
C22 C 1.2117(5) 0.6260(3) 0.2718(4) 0.0356(10) Uani 1 1 d .
H22A H 1.2265 0.6703 0.1919 0.053 Uiso 1 1 d R
H22B H 1.2975 0.6312 0.2959 0.053 Uiso 1 1 d R
H22C H 1.1292 0.6533 0.3181 0.053 Uiso 1 1 d R

loop_
_atom_site_aniso_label
_atom_site_aniso_U_11
_atom_site_aniso_U_22
_atom_site_aniso_U_33
_atom_site_aniso_U_23
_atom_site_aniso_U_13
_atom_site_aniso_U_12
Mn1 0.0200(3) 0.0153(3) 0.0181(3) -0.0012(2) 0.0026(2) -0.0075(2)
Mn2 0.0213(3) 0.0152(3) 0.0173(3) -0.0025(2) 0.0020(2) -0.0068(2)
Si1 0.0237(6) 0.0171(5) 0.0210(5) -0.0035(4) 0.0005(4) -0.0054(4)
Si2 0.0238(6) 0.0210(5) 0.0180(5) -0.0042(4) 0.0011(4) -0.0035(4)
Si3 0.0268(6) 0.0207(5) 0.0205(5) -0.0054(4) -0.0019(4) -0.0048(4)
O1 0.0278(14) 0.0150(11) 0.0192(13) -0.0012(10) 0.0010(11) -0.0072(10)
N1 0.0229(16) 0.0174(14) 0.0178(15) -0.0006(12) 0.0037(12) -0.0066(12)
N2 0.0240(17) 0.0151(14) 0.0199(15) -0.0010(12) 0.0027(13) -0.0060(12)
C1 0.0172(19) 0.0212(17) 0.0200(18) -0.0013(14) 0.0031(14) -0.0043(14)
C2 0.023(2) 0.046(2) 0.026(2) -0.0109(18) 0.0042(17) -0.0100(18)
C3 0.028(2) 0.053(3) 0.024(2) -0.0122(19) 0.0062(17) -0.007(2)
C4 0.031(2) 0.034(2) 0.0177(19) -0.0071(16) 0.0008(16) -0.0009(17)
C5 0.031(2) 0.0237(18) 0.0208(19) -0.0034(15) -0.0012(16) -0.0069(16)
C6 0.0181(18) 0.0168(16) 0.0213(18) -0.0024(14) 0.0037(14) -0.0047(14)
C7 0.021(2) 0.0291(19) 0.026(2) -0.0056(16) 0.0006(16) -0.0053(16)
C8 0.025(2) 0.0283(19) 0.032(2) -0.0062(17) -0.0062(17) -0.0084(16)
C9 0.037(2) 0.0278(19) 0.024(2) -0.0092(16) -0.0068(17) -0.0034(17)
C10 0.025(2) 0.0255(18) 0.0230(19) -0.0068(15) 0.0007(16) -0.0050(15)
C11 0.025(2) 0.0214(18) 0.029(2) -0.0036(15) -0.0008(16) -0.0085(15)
C12 0.038(3) 0.026(2) 0.043(3) -0.0006(18) 0.010(2) -0.0114(18)
C13 0.049(3) 0.032(2) 0.036(2) -0.0159(19) -0.013(2) 0.0053(19)
C14 0.037(3) 0.0235(19) 0.042(2) -0.0079(18) -0.011(2) -0.0036(17)
C15 0.025(2) 0.0196(17) 0.0223(19) -0.0039(15) 0.0004(15) -0.0078(15)
C16 0.035(2) 0.029(2) 0.031(2) -0.0109(17) -0.0031(18) 0.0013(17)
C17 0.028(2) 0.037(2) 0.021(2) -0.0028(17) 0.0016(17) -0.0030(17)
C18 0.028(2) 0.029(2) 0.027(2) -0.0060(16) -0.0031(17) -0.0087(16)
C19 0.028(2) 0.0180(17) 0.0222(19) -0.0027(14) 0.0007(16) -0.0059(15)
C20 0.045(3) 0.043(2) 0.027(2) -0.0057(19) -0.010(2) 0.004(2)
C21 0.032(2) 0.038(2) 0.036(2) -0.0153(19) -0.0018(19) -0.0057(18)
C22 0.036(2) 0.031(2) 0.046(3) -0.0158(19) -0.016(2) -0.0036(18)

loop_
_atom_type_symbol
_atom_type_description
_atom_type_scat_dispersion_real
_atom_type_scat_dispersion_imag
_atom_type_scat_source
C C 0.0033 0.0016 'International Tables Vol C Tables 4.2.6.8 and 6.1.1.4'
H H 0.0000 0.0000 'International Tables Vol C Tables 4.2.6.8 and 6.1.1.4'
N N 0.0061 0.0033 'International Tables Vol C Tables 4.2.6.8 and 6.1.1.4'
Si Si 0.0817 0.0704 'International Tables Vol C Tables 4.2.6.8 and 6.1.1.4'
O O 0.0106 0.0060 'International Tables Vol C Tables 4.2.6.8 and 6.1.1.4'
Mn Mn 0.3368 0.7283 'International Tables Vol C Tables 4.2.6.8 and 6.1.1.4'

loop_
_geom_angle_atom_site_label_1
_geom_angle_atom_site_label_2
_geom_angle_atom_site_label_3
_geom_angle
_geom_angle_site_symmetry_1
_geom_angle_site_symmetry_3
O1 Mn1 C11 121.41(12) . .
O1 Mn1 N1 105.14(11) . .
C11 Mn1 N1 121.79(12) . .
O1 Mn1 N2 115.73(10) . .
C11 Mn1 N2 110.15(13) . .
N1 Mn1 N2 73.33(10) . .
O1 Mn2 O1 84.92(10) 2_765 .
O1 Mn2 C19 156.77(13) 2_765 .
O1 Mn2 C19 97.40(12) . .
O1 Mn2 C15 97.61(12) 2_765 .
O1 Mn2 C15 149.20(13) . .
C19 Mn2 C15 92.14(14) . .
O1 Mn2 Mn2 42.59(6) 2_765 2_765
O1 Mn2 Mn2 42.33(7) . 2_765
C19 Mn2 Mn2 135.13(10) . 2_765
C15 Mn2 Mn2 132.30(11) . 2_765
C11 Si1 C12 110.47(18) . .
C11 Si1 C13 110.59(18) . .
C12 Si1 C13 107.9(2) . .
C11 Si1 C14 115.63(17) . .
C12 Si1 C14 105.5(2) . .
C13 Si1 C14 106.34(19) . .
C15 Si2 C18 109.58(17) . .
C15 Si2 C17 112.08(18) . .
C18 Si2 C17 107.70(17) . .
C15 Si2 C16 110.56(17) . .
C18 Si2 C16 108.53(18) . .
C17 Si2 C16 108.28(18) . .
C19 Si3 C21 110.65(18) . .
C19 Si3 C22 111.68(18) . .
C21 Si3 C22 109.77(19) . .
C19 Si3 C20 110.95(18) . .
C21 Si3 C20 106.5(2) . .
C22 Si3 C20 107.06(19) . .
Mn2 O1 Mn2 95.08(10) 2_765 .
Mn2 O1 Mn1 136.89(12) 2_765 .
Mn2 O1 Mn1 126.65(13) . .
C10 N1 C6 118.2(3) . .
C10 N1 Mn1 124.1(2) . .
C6 N1 Mn1 117.7(2) . .
C5 N2 C1 118.3(3) . .
C5 N2 Mn1 124.3(2) . .
C1 N2 Mn1 116.9(2) . .
N2 C1 C2 121.4(3) . .
N2 C1 C6 116.2(3) . .
C2 C1 C6 122.4(3) . .
C3 C2 C1 119.2(4) . .
C3 C2 H2 120.4 . .
C1 C2 H2 120.4 . .
C4 C3 C2 119.7(4) . .
C4 C3 H3 120.1 . .
C2 C3 H3 120.1 . .
C3 C4 C5 118.2(4) . .
C3 C4 H4 120.9 . .
C5 C4 H4 120.9 . .
N2 C5 C4 123.1(4) . .
N2 C5 H5 118.5 . .
C4 C5 H5 118.5 . .
N1 C6 C7 121.5(3) . .
N1 C6 C1 115.5(3) . .
C7 C6 C1 123.0(3) . .
C6 C7 C8 119.7(3) . .
C6 C7 H7 120.1 . .
C8 C7 H7 120.1 . .
C7 C8 C9 119.1(3) . .
C7 C8 H8 120.5 . .
C9 C8 H8 120.5 . .
C8 C9 C10 118.1(3) . .
C8 C9 H9 121.0 . .
C10 C9 H9 121.0 . .
N1 C10 C9 123.3(3) . .
N1 C10 H10 118.3 . .
C9 C10 H10 118.3 . .
Si1 C11 Mn1 115.90(18) . .
Si1 C11 H11A 108.3 . .
Mn1 C11 H11A 108.3 . .
Si1 C11 H11B 108.3 . .
Mn1 C11 H11B 108.3 . .
H11A C11 H11B 107.4 . .
Si1 C12 H12A 109.5 . .
Si1 C12 H12B 109.5 . .
H12A C12 H12B 109.5 . .
Si1 C12 H12C 109.5 . .
H12A C12 H12C 109.5 . .
H12B C12 H12C 109.5 . .
Si1 C13 H13A 109.5 . .
Si1 C13 H13B 109.5 . .
H13A C13 H13B 109.5 . .
Si1 C13 H13C 109.5 . .
H13A C13 H13C 109.5 . .
H13B C13 H13C 109.5 . .
Si1 C14 H14A 109.5 . .
Si1 C14 H14B 109.5 . .
H14A C14 H14B 109.5 . .
Si1 C14 H14C 109.5 . .
H14A C14 H14C 109.5 . .
H14B C14 H14C 109.5 . .
Si2 C15 Mn2 110.37(16) . .
Si2 C15 H15A 109.6 . .
Mn2 C15 H15A 109.6 . .
Si2 C15 H15B 109.6 . .
Mn2 C15 H15B 109.6 . .
H15A C15 H15B 108.1 . .
Si2 C16 H16A 109.5 . .
Si2 C16 H16B 109.5 . .
H16A C16 H16B 109.5 . .
Si2 C16 H16C 109.5 . .
H16A C16 H16C 109.5 . .
H16B C16 H16C 109.5 . .
Si2 C17 H17A 109.5 . .
Si2 C17 H17B 109.5 . .
H17A C17 H17B 109.5 . .
Si2 C17 H17C 109.5 . .
H17A C17 H17C 109.5 . .
H17B C17 H17C 109.5 . .
Si2 C18 H18A 109.5 . .
Si2 C18 H18B 109.5 . .
H18A C18 H18B 109.5 . .
Si2 C18 H18C 109.5 . .
H18A C18 H18C 109.5 . .
H18B C18 H18C 109.5 . .
Si3 C19 Mn2 119.32(17) . .
Si3 C19 H19A 107.5 . .
Mn2 C19 H19A 107.5 . .
Si3 C19 H19B 107.5 . .
Mn2 C19 H19B 107.5 . .
H19A C19 H19B 107.0 . .
Si3 C20 H20A 109.5 . .
Si3 C20 H20B 109.5 . .
H20A C20 H20B 109.5 . .
Si3 C20 H20C 109.5 . .
H20A C20 H20C 109.5 . .
H20B C20 H20C 109.5 . .
Si3 C21 H21A 109.5 . .
Si3 C21 H21B 109.5 . .
H21A C21 H21B 109.5 . .
Si3 C21 H21C 109.5 . .
H21A C21 H21C 109.5 . .
H21B C21 H21C 109.5 . .
Si3 C22 H22A 109.5 . .
Si3 C22 H22B 109.5 . .
H22A C22 H22B 109.5 . .
Si3 C22 H22C 109.5 . .
H22A C22 H22C 109.5 . .
H22B C22 H22C 109.5 . .

loop_
_geom_bond_atom_site_label_1
_geom_bond_atom_site_label_2
_geom_bond_distance
_geom_bond_site_symmetry_2
Mn1 O1 1.959(2) .
Mn1 C11 2.142(4) .
Mn1 N1 2.240(3) .
Mn1 N2 2.246(3) .
Mn2 O1 1.923(2) 2_765
Mn2 O1 1.932(2) .
Mn2 C19 2.068(4) .
Mn2 C15 2.070(3) .
Mn2 Mn2 2.8443(11) 2_765
Si1 C11 1.841(3) .
Si1 C12 1.875(4) .
Si1 C13 1.882(4) .
Si1 C14 1.887(4) .
Si2 C15 1.855(4) .
Si2 C18 1.879(4) .
Si2 C17 1.887(4) .
Si2 C16 1.890(4) .
Si3 C19 1.867(4) .
Si3 C21 1.869(4) .
Si3 C22 1.881(4) .
Si3 C20 1.884(4) .
O1 Mn2 1.923(2) 2_765
N1 C10 1.344(4) .
N1 C6 1.355(4) .
N2 C5 1.347(4) .
N2 C1 1.357(4) .
C1 C2 1.387(5) .
C1 C6 1.493(5) .
C2 C3 1.387(5) .
C2 H2 0.9500 .
C3 C4 1.376(5) .
C3 H3 0.9500 .
C4 C5 1.385(5) .
C4 H4 0.9500 .
C5 H5 0.9500 .
C6 C7 1.385(5) .
C7 C8 1.387(5) .
C7 H7 0.9500 .
C8 C9 1.387(5) .
C8 H8 0.9500 .
C9 C10 1.388(5) .
C9 H9 0.9500 .
C10 H10 0.9500 .
C11 H11A 0.9900 .
C11 H11B 0.9900 .
C12 H12A 0.9800 .
C12 H12B 0.9800 .
C12 H12C 0.9800 .
C13 H13A 0.9800 .
C13 H13B 0.9800 .
C13 H13C 0.9800 .
C14 H14A 0.9800 .
C14 H14B 0.9800 .
C14 H14C 0.9800 .
C15 H15A 0.9900 .
C15 H15B 0.9900 .
C16 H16A 0.9800 .
C16 H16B 0.9800 .
C16 H16C 0.9800 .
C17 H17A 0.9800 .
C17 H17B 0.9800 .
C17 H17C 0.9800 .
C18 H18A 0.9800 .
C18 H18B 0.9800 .
C18 H18C 0.9800 .
C19 H19A 0.9900 .
C19 H19B 0.9900 .
C20 H20A 0.9800 .
C20 H20B 0.9800 .
C20 H20C 0.9800 .
C21 H21A 0.9800 .
C21 H21B 0.9800 .
C21 H21C 0.9800 .
C22 H22A 0.9800 .
C22 H22B 0.9800 .
C22 H22C 0.9800 .

loop_
_geom_torsion_atom_site_label_1
_geom_torsion_atom_site_label_2
_geom_torsion_atom_site_label_3
_geom_torsion_atom_site_label_4
_geom_torsion
_geom_torsion_site_symmetry_1
_geom_torsion_site_symmetry_4
O1 Mn2 O1 Mn2 0.000(2) 2_765 2_765
C19 Mn2 O1 Mn2 -156.74(13) . 2_765
C15 Mn2 O1 Mn2 96.3(2) . 2_765
O1 Mn2 O1 Mn1 168.4(2) 2_765 .
C19 Mn2 O1 Mn1 11.68(19) . .
C15 Mn2 O1 Mn1 -95.2(3) . .
Mn2 Mn2 O1 Mn1 168.4(2) 2_765 .
C11 Mn1 O1 Mn2 83.5(2) . 2_765
N1 Mn1 O1 Mn2 -60.1(2) . 2_765
N2 Mn1 O1 Mn2 -138.61(19) . 2_765
C11 Mn1 O1 Mn2 -79.5(2) . .
N1 Mn1 O1 Mn2 136.90(16) . .
N2 Mn1 O1 Mn2 58.4(2) . .
O1 Mn1 N1 C10 63.2(3) . .
C11 Mn1 N1 C10 -80.2(3) . .
N2 Mn1 N1 C10 176.0(3) . .
O1 Mn1 N1 C6 -114.5(2) . .
C11 Mn1 N1 C6 102.1(3) . .
N2 Mn1 N1 C6 -1.6(2) . .
O1 Mn1 N2 C5 -84.1(3) . .
C11 Mn1 N2 C5 58.3(3) . .
N1 Mn1 N2 C5 176.7(3) . .
O1 Mn1 N2 C1 104.0(3) . .
C11 Mn1 N2 C1 -113.5(3) . .
N1 Mn1 N2 C1 4.9(2) . .
C5 N2 C1 C2 0.6(5) . .
Mn1 N2 C1 C2 173.0(3) . .
C5 N2 C1 C6 -179.7(3) . .
Mn1 N2 C1 C6 -7.3(4) . .
N2 C1 C2 C3 0.2(6) . .
C6 C1 C2 C3 -179.5(4) . .
C1 C2 C3 C4 -0.5(7) . .
C2 C3 C4 C5 0.1(6) . .
C1 N2 C5 C4 -1.1(5) . .
Mn1 N2 C5 C4 -172.8(3) . .
C3 C4 C5 N2 0.7(6) . .
C10 N1 C6 C7 0.4(5) . .
Mn1 N1 C6 C7 178.2(3) . .
C10 N1 C6 C1 -179.3(3) . .
Mn1 N1 C6 C1 -1.5(4) . .
N2 C1 C6 N1 5.8(5) . .
C2 C1 C6 N1 -174.5(3) . .
N2 C1 C6 C7 -173.9(3) . .
C2 C1 C6 C7 5.8(6) . .
N1 C6 C7 C8 -0.3(6) . .
C1 C6 C7 C8 179.4(3) . .
C6 C7 C8 C9 0.0(6) . .
C7 C8 C9 C10 0.1(6) . .
C6 N1 C10 C9 -0.3(5) . .
Mn1 N1 C10 C9 -177.9(3) . .
C8 C9 C10 N1 0.0(6) . .
C12 Si1 C11 Mn1 -60.9(3) . .
C13 Si1 C11 Mn1 58.6(3) . .
C14 Si1 C11 Mn1 179.46(18) . .
O1 Mn1 C11 Si1 -148.30(16) . .
N1 Mn1 C11 Si1 -10.7(3) . .
N2 Mn1 C11 Si1 71.7(2) . .
C18 Si2 C15 Mn2 -48.3(2) . .
C17 Si2 C15 Mn2 71.2(2) . .
C16 Si2 C15 Mn2 -167.86(17) . .
O1 Mn2 C15 Si2 106.59(17) 2_765 .
O1 Mn2 C15 Si2 13.8(4) . .
C19 Mn2 C15 Si2 -94.55(19) . .
Mn2 Mn2 C15 Si2 78.56(19) 2_765 .
C21 Si3 C19 Mn2 -58.3(2) . .
C22 Si3 C19 Mn2 64.3(2) . .
C20 Si3 C19 Mn2 -176.33(19) . .
O1 Mn2 C19 Si3 26.0(4) 2_765 .
O1 Mn2 C19 Si3 120.30(19) . .
C15 Mn2 C19 Si3 -89.1(2) . .
Mn2 Mn2 C19 Si3 98.17(19) 2_765 .
